data_2002789
loop_
_publ_author_name
'Staack, M'
'Mueller-Buschbaum, Hk'

_publ_section_title
;
Zur Kenntnis des Kupfer-Oxid-Arsenats Cu4 O (As O4)2
;
_journal_name_full
;
Zeitschrift fuer Naturforschung, Teil B. Anorganische Chemie,
Organische Chemie (42,1987-)
;
_journal_page_first 1279
_journal_page_last 1282
_journal_volume 51
_journal_year 1996
_chemical_compound_source Synthetic
_chemical_formula_structural 'Cu4 O (As O4)2'
_chemical_formula_sum 'As2 Cu4 O9'
_chemical_name_mineral Ericlaxmanite
_chemical_name_systematic 'Tetracopper oxide bis(arsenate(V))'
_space_group_IT_number 2
_symmetry_cell_setting triclinic
_symmetry_Int_Tables_number 2
_symmetry_space_group_name_Hall '-P 1'
_symmetry_space_group_name_H-M 'P -1'
_cell_angle_alpha 98.521(8)
_cell_angle_beta 112.394(8)
_cell_angle_gamma 98.378(11)
_cell_formula_units_Z 2
_cell_length_a 6.4148(7)
_cell_length_b 7.6549(5)
_cell_length_c 8.2241(7)
_cell_volume 360.1
_database_code_amcsd 0019952
_exptl_crystal_density_diffrn 5.054
_refine_ls_R_factor_all 0.0414
_cod_database_code 2002789

loop_
_space_group_symop_operation_xyz
x,y,z
-x,-y,-z

loop_
_atom_site_aniso_label
_atom_site_aniso_U_11
_atom_site_aniso_U_12
_atom_site_aniso_U_13
_atom_site_aniso_U_22
_atom_site_aniso_U_23
_atom_site_aniso_U_33
Cu1 0.00503(4) -0.00002(4) 0.00159(3) 0.01059(5) .00000(4) 0.00538(4)
Cu2 0.01515(4) 0.00739(4) 0.01146(3) 0.00952(5) 0.00595(4) 0.01663(4)
Cu3 0.00690(4) -0.00480(4) 0.00136(3) 0.01328(5) 0.00043(4) 0.00641(4)
Cu4 0.01380(4) 0.00737(4) 0.00546(3) 0.00868(4) 0.00305(3) 0.00661(4)
As1 0.00542(3) -0.00047(3) 0.00240(2) 0.00383(3) -0.00113(3) 0.00514(3)
As2 0.00605(3) 0.00001(3) 0.00240(2) 0.00321(3) -0.00017(3) 0.00522(3)
O1 0.0072(2) -0.0007(2) 0.0031(2) 0.0050(3) -0.0024(2) 0.0103(2)
O2 0.0092(2) 0.0021(2) 0.0015(2) 0.0049(2) -0.0009(2) 0.0050(2)
O3 0.0057(2) 0.0004(2) 0.0015(2) 0.0061(3) 0.0007(2) 0.0054(2)
O4 0.0075(2) 0.0019(2) 0.0020(2) 0.0139(3) 0.0058(2) 0.0099(2)
O5 0.0154(2) 0.0075(2) 0.0110(2) 0.0105(3) 0.0052(2) 0.0129(2)
O6 0.0117(3) -0.0011(2) 0.0029(2) 0.0061(3) 0.0019(2) 0.0081(2)
O7 0.0239(3) -0.0007(3) 0.0145(2) 0.0060(3) 0.0034(2) 0.0211(3)
O8 0.0075(2) 0.0036(2) 0.0012(2) 0.0178(3) -0.0001(3) 0.0081(3)
O9 0.0066(2) -0.0011(2) 0.0048(2) 0.0163(3) -0.0020(2) 0.0088(2)

loop_
_atom_site_label
_atom_site_type_symbol
_atom_site_symmetry_multiplicity
_atom_site_Wyckoff_symbol
_atom_site_fract_x
_atom_site_fract_y
_atom_site_fract_z
_atom_site_occupancy
_atom_site_attached_hydrogens
_atom_site_calc_flag
Cu1 Cu2+ 2 i 0.34622(2) 0.84149(2) 0.54876(2) 1. 0 d
Cu2 Cu2+ 2 i 0.37911(2) 0.61022(2) 0.25341(2) 1. 0 d
Cu3 Cu2+ 2 i 0.09417(2) 0.35754(2) 0.73365(2) 1. 0 d
Cu4 Cu2+ 2 i 0.14436(2) 0.87817(2) 0.08385(2) 1. 0 d
As1 As5+ 2 i 0.13134(2) 0.229100(14) 0.353540(13) 1. 0 d
As2 As5+ 2 i 0.50233(2) 0.287280(14) 0.088810(13) 1. 0 d
O1 O2- 2 i 0.62551(13) 0.48660(11) 0.25107(10) 1. 0 d
O2 O2- 2 i -0.00428(13) 0.07120(11) 0.1574(1) 1. 0 d
O3 O2- 2 i 0.19629(12) 0.77428(11) 0.28929(9) 1. 0 d
O4 O2- 2 i 0.23341(14) 0.30778(12) -0.02809(11) 1. 0 d
O5 O2- 2 i 0.34208(14) 0.72149(12) 0.03546(10) 1. 0 d
O6 O2- 2 i 0.50029(14) 0.88559(11) 0.8086(1) 1. 0 d
O7 O2- 2 i 0.1753(2) 0.43703(12) 0.31633(12) 1. 0 d
O8 O2- 2 i 0.37331(14) 0.17329(13) 0.49011(11) 1. 0 d
O9 O2- 2 i -0.03237(13) 0.22833(13) 0.47245(10) 1. 0 d

loop_
_atom_type_symbol
_atom_type_oxidation_number
Cu2+ 2.000
As5+ 5.000
O2- -2.000

loop_
_cod_related_entry_id
_cod_related_entry_database
_cod_related_entry_code
1 AMCSD 0019952
